data_4135544
loop_
_publ_author_name
'Lv, Xiu-Liang'
'Feng, Liang'
'Xie, Lin-Hua'
'He, Tao'
'Wu, Wei'
'Wang, Kun-Yu'
'Si, Guangrui'
'Wang, Bin'
'Li, Jian-Rong'
'Zhou, Hong-Cai'

_publ_section_title
;
 Linker Desymmetrization: Access to a Series of Rare-Earth
 Tetracarboxylate Frameworks with Eight-Connected Hexanuclear Nodes
;
_journal_name_full 'Journal of the American Chemical Society'
_journal_paper_doi 10.1021/jacs.0c11546
_journal_year 2021
_chemical_formula_moiety 'C248 H188 Eu12 O68'
_chemical_formula_sum 'C132 H89 Eu6 N0 O34'
_chemical_formula_weight 3130.79
_chemical_name_systematic
; 
Olex2 1.2 
(compiled 2018.05.29 svn.r3508 for OlexSys, GUI svn.r5506) 
;
_space_group_crystal_system tetragonal
_space_group_IT_number 128
_space_group_name_Hall '-P 4 2n'
_space_group_name_H-M_alt 'P 4/m n c'
_atom_sites_solution_hydrogens geom
_atom_sites_solution_primary dual
_atom_sites_solution_secondary difmap
_audit_creation_method SHELXL-2018/1
_cell_angle_alpha 90
_cell_angle_beta 90
_cell_angle_gamma 90
_cell_formula_units_Z 2
_cell_length_a 20.6567(4)
_cell_length_b 20.6567(4)
_cell_length_c 42.465(2)
_cell_measurement_reflns_used 111734
_cell_measurement_temperature 140(2)
_cell_measurement_theta_max 59.366
_cell_measurement_theta_min 3.785
_cell_volume 18119.8(10)
_computing_molecular_graphics 'Olex2 (Dolomanov et al., 2009)'
_computing_publication_material 'Olex2 (Dolomanov et al., 2009)'
_computing_structure_refinement 'SHELXL-2018/1 (Sheldrick, 2018)'
_computing_structure_solution 'ShelXT (Sheldrick, 2015)'
_diffrn_ambient_temperature 140(2)
_diffrn_measured_fraction_theta_full 0.997
_diffrn_measured_fraction_theta_max 0.997
_diffrn_measurement_device_type 'CCD area detector'
_diffrn_radiation_type CuK\a
_diffrn_radiation_wavelength 1.54178
_diffrn_reflns_av_R_equivalents 0.1352
_diffrn_reflns_av_unetI/netI 0.0444
_diffrn_reflns_Laue_measured_fraction_full 0.997
_diffrn_reflns_Laue_measured_fraction_max 0.997
_diffrn_reflns_limit_h_max 17
_diffrn_reflns_limit_h_min -22
_diffrn_reflns_limit_k_max 22
_diffrn_reflns_limit_k_min -22
_diffrn_reflns_limit_l_max 47
_diffrn_reflns_limit_l_min -47
_diffrn_reflns_number 111734
_diffrn_reflns_point_group_measured_fraction_full 0.997
_diffrn_reflns_point_group_measured_fraction_max 0.997
_diffrn_reflns_theta_full 59.366
_diffrn_reflns_theta_max 59.366
_diffrn_reflns_theta_min 3.785
_diffrn_source 'fine-focus sealed tube'
_exptl_absorpt_coefficient_mu 7.530
_exptl_crystal_density_diffrn 0.574
_exptl_crystal_density_method 'not measured'
_exptl_crystal_description block
_exptl_crystal_F_000 3062
_refine_diff_density_max 0.986
_refine_diff_density_min -0.805
_refine_diff_density_rms 0.083
_refine_ls_extinction_method none
_refine_ls_goodness_of_fit_ref 1.005
_refine_ls_hydrogen_treatment constr
_refine_ls_matrix_type full
_refine_ls_number_parameters 235
_refine_ls_number_reflns 6702
_refine_ls_number_restraints 425
_refine_ls_restrained_S_all 0.992
_refine_ls_R_factor_all 0.1829
_refine_ls_R_factor_gt 0.0897
_refine_ls_shift/su_max 0.000
_refine_ls_shift/su_mean 0.000
_refine_ls_structure_factor_coef Fsqd
_refine_ls_weighting_details 'w=1/[\s^2^(Fo^2^)+(0.2000P)^2^+20.0000P] where P=(Fo^2^+2Fc^2^)/3'
_refine_ls_weighting_scheme calc
_refine_ls_wR_factor_gt 0.2639
_refine_ls_wR_factor_ref 0.3791
_reflns_Friedel_coverage 0.000
_reflns_number_gt 2625
_reflns_number_total 6702
_reflns_threshold_expression 'I > 2\s(I)'
_cod_data_source_file ja0c11546_si_002.cif
_cod_data_source_block shelx
_cod_original_cell_volume 18120.0(11)
_cod_database_code 4135544
_shelx_shelxl_version_number 2018/1
_shelx_space_group_comment
; 
The symmetry employed for this shelxl refinement is uniquely defined 
by the following loop, which should always be used as a source of 
symmetry information in preference to the above space-group names. 
They are only intended as comments. 
;

loop_
_space_group_symop_operation_xyz
'x, y, z'
'-x, -y, z'
'-y, x, z'
'y, -x, z'
'-x+1/2, y+1/2, -z+1/2'
'x+1/2, -y+1/2, -z+1/2'
'y+1/2, x+1/2, -z+1/2'
'-y+1/2, -x+1/2, -z+1/2'
'-x, -y, -z'
'x, y, -z'
'y, -x, -z'
'-y, x, -z'
'x-1/2, -y-1/2, z-1/2'
'-x-1/2, y-1/2, z-1/2'
'-y-1/2, -x-1/2, z-1/2'
'y-1/2, x-1/2, z-1/2'

loop_
_atom_site_label
_atom_site_type_symbol
_atom_site_fract_x
_atom_site_fract_y
_atom_site_fract_z
_atom_site_U_iso_or_equiv
_atom_site_adp_type
_atom_site_occupancy
_atom_site_site_symmetry_order
_atom_site_calc_flag
_atom_site_refinement_flags_posn
_atom_site_refinement_flags_adp
_atom_site_refinement_flags_occupancy
_atom_site_disorder_assembly
_atom_site_disorder_group
Eu01 Eu 0.500000 0.500000 0.56471(3) 0.1424(7) Uani 1 4 d S TU P . .
Eu02 Eu 0.38119(6) 0.43813(7) 0.500000 0.1533(7) Uani 1 2 d S TU P . .
O3 O 0.4731(4) 0.4147(3) 0.52952(13) 0.127(2) Uani 1 1 d . U . . .
O1 O 0.3377(5) 0.4181(5) 0.5500(2) 0.186(4) Uani 1 1 d . U . . .
O2 O 0.4112(6) 0.4514(5) 0.5864(2) 0.183(3) Uani 1 1 d . U . . .
C14 C 0.0260(3) 0.4740(3) 0.750000 0.161(6) Uani 1 2 d DS TU P . .
C13 C 0.0765(5) 0.4758(5) 0.7283(2) 0.168(5) Uani 1 1 d D U . . .
C12 C 0.1233(6) 0.4281(5) 0.7279(2) 0.186(5) Uani 1 1 d D U . . .
C17 C 0.3554(10) 0.4297(9) 0.5765(4) 0.199(6) Uani 1 1 d D U . . .
C8 C 0.1743(7) 0.4290(8) 0.7035(3) 0.193(5) Uani 1 1 d D U . . .
C5 C 0.2707(6) 0.4337(9) 0.6574(2) 0.209(6) Uani 1 1 d D U . . .
C11 C 0.1217(6) 0.3783(6) 0.750000 0.204(9) Uani 1 2 d DS TU P . .
C16 C 0.0813(8) 0.5338(8) 0.7060(3) 0.199(6) Uani 1 1 d . U . . .
H16A H 0.044299 0.562646 0.709466 0.298 Uiso 1 1 calc R U . . .
H16B H 0.121582 0.557436 0.710180 0.298 Uiso 1 1 calc R U . . .
H16C H 0.081150 0.518608 0.684168 0.298 Uiso 1 1 calc R U . . .
C4 C 0.2089(6) 0.4112(9) 0.6499(3) 0.205(5) Uani 1 1 d D U . . .
C6 C 0.3184(7) 0.4388(9) 0.6338(3) 0.210(6) Uani 1 1 d D U . . .
H6 H 0.360520 0.453822 0.639043 0.252 Uiso 1 1 calc R U . . .
C7 C 0.1606(6) 0.4072(8) 0.6736(3) 0.199(5) Uani 1 1 d D U . . .
H7 H 0.119157 0.389714 0.668876 0.239 Uiso 1 1 calc R U . . .
C1 C 0.3040(7) 0.4221(8) 0.6033(3) 0.213(6) Uani 1 1 d D U . . .
C10 C 0.2842(7) 0.4556(10) 0.6877(3) 0.248(7) Uani 1 1 d D U . . .
H10 H 0.325595 0.472855 0.692586 0.298 Uiso 1 1 calc R U . . .
C9 C 0.2362(7) 0.4519(11) 0.7109(3) 0.240(7) Uani 1 1 d D U . . .
H9 H 0.245751 0.465043 0.731785 0.288 Uiso 1 1 calc R U . . .
C2 C 0.2419(7) 0.3984(7) 0.5956(3) 0.256(8) Uani 1 1 d D U . . .
H2 H 0.232399 0.385569 0.574589 0.308 Uiso 1 1 calc R U . . .
C15 C 0.1759(8) 0.3241(8) 0.750000 0.222(10) Uani 1 2 d S TU P . .
H15A H 0.206864 0.332684 0.733019 0.333 Uiso 0.5 1 calc R U P . .
H15B H 0.198580 0.324400 0.770271 0.333 Uiso 0.5 1 calc R U P . .
H15C H 0.155826 0.281646 0.746710 0.333 Uiso 0.5 1 calc R U P . .
C3 C 0.1944(7) 0.3940(8) 0.6190(3) 0.253(7) Uani 1 1 d D U . . .
H3 H 0.152121 0.379371 0.613735 0.303 Uiso 1 1 calc R U . . .
O4 O 0.3762(9) 0.3253(8) 0.500000 0.197(5) Uani 1 2 d S TU P . .
O5 O 0.5013(11) 0.2859(8) 0.500000 0.212(6) Uani 1 2 d S TU P . .
O6W O 0.500000 0.500000 0.6256(4) 0.262(9) Uani 1 4 d S TU P . .
C21 C 0.416(2) 0.212(2) 0.500000 0.233(13) Uani 0.25 2 d DS TU P . .
C22 C 0.351(2) 0.196(3) 0.500000 0.244(16) Uani 0.25 2 d DS TU P . .
H22 H 0.319055 0.228836 0.500000 0.292 Uiso 0.25 2 calc R U P . .
C23 C 0.333(3) 0.131(3) 0.500000 0.258(18) Uani 0.25 2 d DS TU P . .
H23 H 0.288124 0.119974 0.500000 0.310 Uiso 0.25 2 calc R U P . .
C24 C 0.379(4) 0.084(2) 0.500000 0.25(2) Uani 0.25 2 d DS TU P . .
H24 H 0.366950 0.039470 0.500000 0.302 Uiso 0.25 2 calc R U P . .
C25 C 0.444(4) 0.100(2) 0.500000 0.252(18) Uani 0.25 2 d DS TU P . .
H25 H 0.476178 0.066808 0.500000 0.302 Uiso 0.25 2 calc R U P . .
C26 C 0.462(3) 0.164(2) 0.500000 0.233(16) Uani 0.25 2 d DS TU P . .
H26 H 0.507061 0.175461 0.500000 0.280 Uiso 0.25 2 calc R U P . .
C27 C 0.436(3) 0.282(2) 0.500000 0.199(9) Uani 0.5 2 d DS TU P . .

loop_
_atom_site_aniso_label
_atom_site_aniso_U_11
_atom_site_aniso_U_22
_atom_site_aniso_U_33
_atom_site_aniso_U_23
_atom_site_aniso_U_13
_atom_site_aniso_U_12
Eu01 0.1777(11) 0.1777(11) 0.0720(8) 0.000 0.000 0.000
Eu02 0.1712(12) 0.2032(13) 0.0854(7) 0.000 0.000 -0.0204(8)
O3 0.172(5) 0.145(5) 0.063(3) 0.011(3) 0.001(3) 0.001(4)
O1 0.199(7) 0.263(10) 0.097(5) 0.004(6) 0.020(5) -0.039(7)
O2 0.234(9) 0.224(10) 0.092(5) 0.010(5) 0.029(5) -0.020(8)
C14 0.190(10) 0.190(10) 0.103(10) 0.005(6) 0.005(6) 0.001(11)
C13 0.197(12) 0.195(11) 0.110(8) 0.029(8) 0.020(7) 0.002(8)
C12 0.215(11) 0.209(12) 0.134(8) 0.047(8) 0.048(9) 0.012(8)
C17 0.235(12) 0.256(15) 0.105(6) 0.025(10) 0.026(7) -0.042(12)
C8 0.221(11) 0.220(14) 0.138(8) 0.040(9) 0.048(8) 0.010(10)
C5 0.229(12) 0.278(16) 0.120(7) 0.025(10) 0.043(8) -0.036(12)
C11 0.231(12) 0.231(12) 0.149(15) 0.062(9) 0.062(9) 0.044(13)
C16 0.261(17) 0.204(13) 0.132(11) 0.040(9) 0.012(11) -0.006(11)
C4 0.236(12) 0.239(14) 0.141(8) 0.016(11) 0.040(8) -0.035(12)
C6 0.223(12) 0.291(17) 0.117(7) 0.014(11) 0.036(8) -0.023(12)
C7 0.230(12) 0.215(13) 0.153(9) 0.023(11) 0.052(9) -0.004(11)
C1 0.243(11) 0.275(16) 0.122(7) 0.016(11) 0.044(9) -0.033(12)
C10 0.228(12) 0.40(2) 0.113(8) 0.011(12) 0.038(8) -0.045(15)
C9 0.222(13) 0.37(2) 0.130(9) 0.019(12) 0.051(9) -0.017(15)
C2 0.269(15) 0.345(19) 0.155(10) -0.017(14) 0.055(10) -0.097(16)
C15 0.249(15) 0.249(15) 0.169(18) 0.060(14) 0.060(14) 0.059(16)
C3 0.281(14) 0.321(18) 0.156(9) -0.018(14) 0.054(10) -0.085(15)
O4 0.274(13) 0.199(7) 0.118(8) 0.000 0.000 -0.063(8)
O5 0.299(15) 0.208(13) 0.128(10) 0.000 0.000 -0.039(13)
O6W 0.356(15) 0.356(15) 0.074(6) 0.000 0.000 0.000
C21 0.36(3) 0.179(12) 0.16(3) 0.000 0.000 -0.068(15)
C22 0.37(3) 0.16(2) 0.21(4) 0.000 0.000 -0.07(2)
C23 0.39(4) 0.16(3) 0.23(4) 0.000 0.000 -0.08(2)
C24 0.38(5) 0.14(3) 0.23(4) 0.000 0.000 -0.09(2)
C25 0.38(4) 0.158(15) 0.22(4) 0.000 0.000 -0.10(3)
C26 0.36(4) 0.151(16) 0.19(4) 0.000 0.000 -0.08(2)
C27 0.302(17) 0.174(11) 0.121(19) 0.000 0.000 -0.046(12)

loop_
_atom_type_symbol
_atom_type_description
_atom_type_scat_dispersion_real
_atom_type_scat_dispersion_imag
_atom_type_scat_source
C C 0.0181 0.0091 'International Tables Vol C Tables 4.2.6.8 and 6.1.1.4'
H H 0.0000 0.0000 'International Tables Vol C Tables 4.2.6.8 and 6.1.1.4'
N N 0.0311 0.0180 'International Tables Vol C Tables 4.2.6.8 and 6.1.1.4'
O O 0.0492 0.0322 'International Tables Vol C Tables 4.2.6.8 and 6.1.1.4'
Eu Eu -8.9294 11.1857 'International Tables Vol C Tables 4.2.6.8 and 6.1.1.4'

loop_
_geom_angle_atom_site_label_1
_geom_angle_atom_site_label_2
_geom_angle_atom_site_label_3
_geom_angle
_geom_angle_site_symmetry_1
_geom_angle_site_symmetry_3
_geom_angle_publ_flag
O2 Eu01 O2 132.5(5) . 2_665 ?
O2 Eu01 O2 80.65(19) . 4_565 ?
O2 Eu01 O2 80.65(19) 2_665 4_565 ?
O2 Eu01 O2 80.65(19) . 3_655 ?
O2 Eu01 O2 80.65(19) 2_665 3_655 ?
O2 Eu01 O2 132.5(5) 4_565 3_655 ?
O2 Eu01 O3 74.9(3) . . ?
O2 Eu01 O3 140.1(3) 2_665 . ?
O2 Eu01 O3 138.2(3) 4_565 . ?
O2 Eu01 O3 76.2(3) 3_655 . ?
O2 Eu01 O3 76.2(3) . 4_565 ?
O2 Eu01 O3 138.2(3) 2_665 4_565 ?
O2 Eu01 O3 74.9(3) 4_565 4_565 ?
O2 Eu01 O3 140.1(4) 3_655 4_565 ?
O3 Eu01 O3 66.71(16) . 4_565 ?
O2 Eu01 O3 140.1(3) . 2_665 ?
O2 Eu01 O3 74.9(3) 2_665 2_665 ?
O2 Eu01 O3 76.2(3) 4_565 2_665 ?
O2 Eu01 O3 138.2(3) 3_655 2_665 ?
O3 Eu01 O3 102.1(3) . 2_665 ?
O3 Eu01 O3 66.71(16) 4_565 2_665 ?
O2 Eu01 O3 138.2(3) . 3_655 ?
O2 Eu01 O3 76.2(3) 2_665 3_655 ?
O2 Eu01 O3 140.1(4) 4_565 3_655 ?
O2 Eu01 O3 74.9(3) 3_655 3_655 ?
O3 Eu01 O3 66.71(16) . 3_655 ?
O3 Eu01 O3 102.1(3) 4_565 3_655 ?
O3 Eu01 O3 66.71(16) 2_665 3_655 ?
O2 Eu01 O6W 66.2(3) . . ?
O2 Eu01 O6W 66.2(3) 2_665 . ?
O2 Eu01 O6W 66.2(3) 4_565 . ?
O2 Eu01 O6W 66.2(3) 3_655 . ?
O3 Eu01 O6W 128.96(15) . . ?
O3 Eu01 O6W 128.96(15) 4_565 . ?
O3 Eu01 O6W 128.96(15) 2_665 . ?
O3 Eu01 O6W 128.96(15) 3_655 . ?
O2 Eu01 Eu02 105.7(3) . 3_655 ?
O2 Eu01 Eu02 107.3(3) 2_665 3_655 ?
O2 Eu01 Eu02 158.9(3) 4_565 3_655 ?
O2 Eu01 Eu02 68.6(3) 3_655 3_655 ?
O3 Eu01 Eu02 33.58(18) . 3_655 ?
O3 Eu01 Eu02 86.96(16) 4_565 3_655 ?
O3 Eu01 Eu02 86.96(15) 2_665 3_655 ?
O3 Eu01 Eu02 33.56(17) 3_655 3_655 ?
O6W Eu01 Eu02 134.805(18) . 3_655 ?
O2 Eu01 Eu02 107.3(3) . 11_566 ?
O2 Eu01 Eu02 105.7(3) 2_665 11_566 ?
O2 Eu01 Eu02 68.6(3) 4_565 11_566 ?
O2 Eu01 Eu02 158.9(3) 3_655 11_566 ?
O3 Eu01 Eu02 86.96(15) . 11_566 ?
O3 Eu01 Eu02 33.56(17) 4_565 11_566 ?
O3 Eu01 Eu02 33.58(18) 2_665 11_566 ?
O3 Eu01 Eu02 86.96(16) 3_655 11_566 ?
O6W Eu01 Eu02 134.805(18) . 11_566 ?
Eu02 Eu01 Eu02 90.39(4) 3_655 11_566 ?
O2 Eu01 Eu02 158.9(3) . 9_666 ?
O2 Eu01 Eu02 68.6(3) 2_665 9_666 ?
O2 Eu01 Eu02 107.3(3) 4_565 9_666 ?
O2 Eu01 Eu02 105.7(3) 3_655 9_666 ?
O3 Eu01 Eu02 86.97(16) . 9_666 ?
O3 Eu01 Eu02 86.96(16) 4_565 9_666 ?
O3 Eu01 Eu02 33.56(17) 2_665 9_666 ?
O3 Eu01 Eu02 33.58(18) 3_655 9_666 ?
O6W Eu01 Eu02 134.805(18) . 9_666 ?
Eu02 Eu01 Eu02 60.22(2) 3_655 9_666 ?
Eu02 Eu01 Eu02 60.22(2) 11_566 9_666 ?
O3 Eu02 O4 80.1(4) 10_556 . ?
O3 Eu02 O3 65.2(3) 10_556 . ?
O4 Eu02 O3 80.1(4) . . ?
O3 Eu02 O5 143.2(3) 10_556 11_566 ?
O4 Eu02 O5 119.9(7) . 11_566 ?
O3 Eu02 O5 143.2(3) . 11_566 ?
O3 Eu02 O3 102.2(3) 10_556 4_565 ?
O4 Eu02 O3 143.2(3) . 4_565 ?
O3 Eu02 O3 68.4(3) . 4_565 ?
O5 Eu02 O3 80.1(5) 11_566 4_565 ?
O3 Eu02 O3 68.4(3) 10_556 11_566 ?
O4 Eu02 O3 143.2(3) . 11_566 ?
O3 Eu02 O3 102.2(3) . 11_566 ?
O5 Eu02 O3 80.1(5) 11_566 11_566 ?
O3 Eu02 O3 65.2(3) 4_565 11_566 ?
O3 Eu02 O1 139.9(3) 10_556 . ?
O4 Eu02 O1 78.8(3) . . ?
O3 Eu02 O1 77.7(3) . . ?
O5 Eu02 O1 76.8(3) 11_566 . ?
O3 Eu02 O1 76.4(3) 4_565 . ?
O3 Eu02 O1 137.9(3) 11_566 . ?
O3 Eu02 O1 77.7(3) 10_556 10_556 ?
O4 Eu02 O1 78.8(3) . 10_556 ?
O3 Eu02 O1 139.9(3) . 10_556 ?
O5 Eu02 O1 76.8(3) 11_566 10_556 ?
O3 Eu02 O1 137.9(3) 4_565 10_556 ?
O3 Eu02 O1 76.4(3) 11_566 10_556 ?
O1 Eu02 O1 130.0(5) . 10_556 ?
O3 Eu02 C27 131.9(8) 10_556 11_566 ?
O4 Eu02 C27 139.4(10) . 11_566 ?
O3 Eu02 C27 131.9(8) . 11_566 ?
O5 Eu02 C27 19.4(11) 11_566 11_566 ?
O3 Eu02 C27 64.1(9) 4_565 11_566 ?
O3 Eu02 C27 64.1(9) 11_566 11_566 ?
O1 Eu02 C27 84.4(5) . 11_566 ?
O1 Eu02 C27 84.4(5) 10_556 11_566 ?
O3 Eu02 Eu01 86.24(16) 10_556 . ?
O4 Eu02 Eu01 110.8(3) . . ?
O3 Eu02 Eu01 34.40(17) . . ?
O5 Eu02 Eu01 110.8(4) 11_566 . ?
O3 Eu02 Eu01 34.41(18) 4_565 . ?
O3 Eu02 Eu01 86.23(16) 11_566 . ?
O1 Eu02 Eu01 70.2(3) . . ?
O1 Eu02 Eu01 159.7(3) 10_556 . ?
C27 Eu02 Eu01 97.5(7) 11_566 . ?
O3 Eu02 Eu01 34.40(17) 10_556 9_666 ?
O4 Eu02 Eu01 110.8(3) . 9_666 ?
O3 Eu02 Eu01 86.24(16) . 9_666 ?
O5 Eu02 Eu01 110.8(4) 11_566 9_666 ?
O3 Eu02 Eu01 86.23(16) 4_565 9_666 ?
O3 Eu02 Eu01 34.41(18) 11_566 9_666 ?
O1 Eu02 Eu01 159.7(3) . 9_666 ?
O1 Eu02 Eu01 70.2(3) 10_556 9_666 ?
C27 Eu02 Eu01 97.5(7) 11_566 9_666 ?
Eu01 Eu02 Eu01 89.61(4) . 9_666 ?
O3 Eu02 Eu02 87.33(18) 10_556 11_566 ?
O4 Eu02 Eu02 165.0(5) . 11_566 ?
O3 Eu02 Eu02 87.33(18) . 11_566 ?
O5 Eu02 Eu02 75.0(5) 11_566 11_566 ?
O3 Eu02 Eu02 32.74(15) 4_565 11_566 ?
O3 Eu02 Eu02 32.74(15) 11_566 11_566 ?
O1 Eu02 Eu02 106.5(3) . 11_566 ?
O1 Eu02 Eu02 106.5(3) 10_556 11_566 ?
C27 Eu02 Eu02 55.6(11) 11_566 11_566 ?
Eu01 Eu02 Eu02 59.887(10) . 11_566 ?
Eu01 Eu02 Eu02 59.887(10) 9_666 11_566 ?
Eu02 O3 Eu02 114.5(2) . 3_655 ?
Eu02 O3 Eu01 112.0(3) . . ?
Eu02 O3 Eu01 112.0(3) 3_655 . ?
C17 O1 Eu02 134.0(11) . . ?
C17 O2 Eu01 136.8(9) . . ?
C13 C14 C13 118.7(8) 8_556 . ?
C13 C14 C14 120.7(4) 8_556 2_565 ?
C13 C14 C14 120.7(4) . 2_565 ?
C12 C13 C14 120.7(6) . . ?
C12 C13 C16 120.5(8) . . ?
C14 C13 C16 118.6(9) . . ?
C13 C12 C11 120.3(6) . . ?
C13 C12 C8 119.8(9) . . ?
C11 C12 C8 119.9(9) . . ?
O1 C17 O2 129.4(16) . . ?
O1 C17 C1 117.0(15) . . ?
O2 C17 C1 113.5(12) . . ?
C7 C8 C9 120.4(9) . . ?
C7 C8 C12 119.7(12) . . ?
C9 C8 C12 119.9(12) . . ?
C10 C5 C4 120.1(8) . . ?
C10 C5 C6 119.5(10) . . ?
C4 C5 C6 120.2(8) . . ?
C12 C11 C12 119.3(9) 8_556 . ?
C12 C11 C15 120.4(5) 8_556 . ?
C12 C11 C15 120.4(5) . . ?
C13 C16 H16A 109.5 . . ?
C13 C16 H16B 109.5 . . ?
H16A C16 H16B 109.5 . . ?
C13 C16 H16C 109.5 . . ?
H16A C16 H16C 109.5 . . ?
H16B C16 H16C 109.5 . . ?
C3 C4 C5 119.7(8) . . ?
C3 C4 C7 120.1(10) . . ?
C5 C4 C7 120.1(8) . . ?
C1 C6 C5 120.0(9) . . ?
C1 C6 H6 120.0 . . ?
C5 C6 H6 120.0 . . ?
C8 C7 C4 119.3(9) . . ?
C8 C7 H7 120.4 . . ?
C4 C7 H7 120.4 . . ?
C6 C1 C2 120.2(9) . . ?
C6 C1 C17 121.0(10) . . ?
C2 C1 C17 118.8(9) . . ?
C5 C10 C9 119.4(9) . . ?
C5 C10 H10 120.3 . . ?
C9 C10 H10 120.3 . . ?
C10 C9 C8 120.6(9) . . ?
C10 C9 H9 119.7 . . ?
C8 C9 H9 119.7 . . ?
C3 C2 C1 119.7(9) . . ?
C3 C2 H2 120.2 . . ?
C1 C2 H2 120.2 . . ?
C11 C15 H15A 109.5 . . ?
C11 C15 H15B 109.5 . . ?
H15A C15 H15B 109.5 . . ?
C11 C15 H15C 109.5 . . ?
H15A C15 H15C 109.5 . . ?
H15B C15 H15C 109.5 . . ?
C11 C15 H15A 109.476(6) . 8_556 ?
H15A C15 H15A 141.1 . 8_556 ?
H15B C15 H15A 56.3 . 8_556 ?
H15C C15 H15A 56.2 . 8_556 ?
C11 C15 H15B 109.467(1) . 8_556 ?
H15A C15 H15B 56.3 . 8_556 ?
H15B C15 H15B 141.1 . 8_556 ?
H15C C15 H15B 56.3 . 8_556 ?
H15A C15 H15B 109.5 8_556 8_556 ?
C11 C15 H15C 109.468(7) . 8_556 ?
H15A C15 H15C 56.2 . 8_556 ?
H15B C15 H15C 56.3 . 8_556 ?
H15C C15 H15C 141.1 . 8_556 ?
H15A C15 H15C 109.5 8_556 8_556 ?
H15B C15 H15C 109.5 8_556 8_556 ?
C4 C3 C2 120.1(9) . . ?
C4 C3 H3 119.9 . . ?
C2 C3 H3 119.9 . . ?
C27 O4 Eu02 123.1(19) . . ?
C27 O5 Eu02 125(2) . 3_655 ?
C22 C21 C26 120.5(11) . . ?
C22 C21 C27 120.0(12) . . ?
C26 C21 C27 119.5(12) . . ?
C21 C22 C23 119.8(11) . . ?
C21 C22 H22 120.1 . . ?
C23 C22 H22 120.1 . . ?
C24 C23 C22 119.6(11) . . ?
C24 C23 H23 120.2 . . ?
C22 C23 H23 120.2 . . ?
C25 C24 C23 120.5(11) . . ?
C25 C24 H24 119.8 . . ?
C23 C24 H24 119.8 . . ?
C24 C25 C26 119.9(11) . . ?
C24 C25 H25 120.1 . . ?
C26 C25 H25 120.1 . . ?
C25 C26 C21 119.6(11) . . ?
C25 C26 H26 120.2 . . ?
C21 C26 H26 120.2 . . ?
O5 C27 C21 109(3) . . ?
O5 C27 O4 141(3) . . ?
C21 C27 O4 110(3) . . ?
O5 C27 Eu02 35.1(15) . 3_655 ?
C21 C27 Eu02 144(3) . 3_655 ?
O4 C27 Eu02 106(2) . 3_655 ?

loop_
_geom_bond_atom_site_label_1
_geom_bond_atom_site_label_2
_geom_bond_distance
_geom_bond_site_symmetry_2
_geom_bond_publ_flag
Eu01 O2 2.285(11) . ?
Eu01 O2 2.285(11) 2_665 ?
Eu01 O2 2.285(11) 4_565 ?
Eu01 O2 2.285(11) 3_655 ?
Eu01 O3 2.377(7) . ?
Eu01 O3 2.377(7) 4_565 ?
Eu01 O3 2.377(7) 2_665 ?
Eu01 O3 2.377(7) 3_655 ?
Eu01 O6W 2.585(18) . ?
Eu01 Eu02 3.8997(12) 3_655 ?
Eu01 Eu02 3.8997(12) 11_566 ?
Eu01 Eu02 3.8997(13) 9_666 ?
Eu02 O3 2.326(7) 10_556 ?
Eu02 O4 2.333(16) . ?
Eu02 O3 2.326(7) . ?
Eu02 O5 2.333(18) 11_566 ?
Eu02 O3 2.326(7) 4_565 ?
Eu02 O3 2.326(7) 11_566 ?
Eu02 O1 2.341(9) . ?
Eu02 O1 2.341(9) 10_556 ?
Eu02 C27 3.31(5) 11_566 ?
Eu02 Eu02 3.9130(17) 11_566 ?
O1 C17 1.208(17) . ?
O2 C17 1.306(19) . ?
C14 C13 1.393(9) 8_556 ?
C14 C13 1.393(9) . ?
C14 C14 1.522(17) 2_565 ?
C13 C12 1.380(10) . ?
C13 C16 1.529(16) . ?
C12 C11 1.391(9) . ?
C12 C8 1.479(15) . ?
C17 C1 1.564(19) . ?
C8 C7 1.376(11) . ?
C8 C9 1.399(12) . ?
C5 C10 1.391(11) . ?
C5 C4 1.395(11) . ?
C5 C6 1.409(11) . ?
C11 C15 1.58(3) . ?
C16 H16A 0.9800 . ?
C16 H16B 0.9800 . ?
C16 H16C 0.9800 . ?
C4 C3 1.395(11) . ?
C4 C7 1.419(11) . ?
C6 C1 1.374(11) . ?
C6 H6 0.9500 . ?
C7 H7 0.9500 . ?
C1 C2 1.412(11) . ?
C10 C9 1.398(11) . ?
C10 H10 0.9500 . ?
C9 H9 0.9500 . ?
C2 C3 1.400(12) . ?
C2 H2 0.9500 . ?
C15 H15A 0.9800 . ?
C15 H15B 0.9800 . ?
C15 H15C 0.9800 . ?
C15 H15A 0.9798 8_556 ?
C15 H15B 0.9800 8_556 ?
C15 H15C 0.9800 8_556 ?
C3 H3 0.9500 . ?
O4 C27 1.52(6) . ?
O5 C27 1.35(6) . ?
C21 C22 1.376(18) . ?
C21 C26 1.38(2) . ?
C21 C27 1.52(2) . ?
C22 C23 1.38(2) . ?
C22 H22 0.9500 . ?
C23 C24 1.38(2) . ?
C23 H23 0.9500 . ?
C24 C25 1.38(2) . ?
C24 H24 0.9500 . ?
C25 C26 1.38(2) . ?
C25 H25 0.9500 . ?
C26 H26 0.9500 . ?
